data_7011690
loop_
_publ_author_name
'Renard, Sylvie L.'
'Fisher, Julie'
'Kilner, Colin A.'
'Thornton-Pett, Mark'
'Kee, Terence P.'

_publ_section_title
;
 On the mechanisms of degenerate halogen exchange in phosphorus(iii)
 halides
;
_journal_issue 14
_journal_name_full 'Journal of the Chemical Society, Dalton Transactions'
_journal_page_first 2921
_journal_paper_doi 10.1039/b202942c
_journal_year 2002
_chemical_formula_sum 'C22 H22 Cl N4 P'
_chemical_formula_weight 408.86
_space_group_IT_number 19
_symmetry_cell_setting orthorhombic
_symmetry_space_group_name_Hall 'P 2ac 2ab'
_symmetry_space_group_name_H-M 'P 21 21 21'
_atom_sites_solution_hydrogens geom
_atom_sites_solution_primary direct
_atom_sites_solution_secondary difmap
_audit_creation_method SHELXL-97
_cell_angle_alpha 90.00
_cell_angle_beta 90.00
_cell_angle_gamma 90.00
_cell_formula_units_Z 4
_cell_length_a 7.4730(3)
_cell_length_b 15.6217(9)
_cell_length_c 17.9713(9)
_cell_measurement_temperature 150(2)
_cell_volume 2097.99(18)
_computing_cell_refinement 'DENZO-SMN (Otwinowski & Minor, 1996)'
_computing_data_collection 'COLLECT (Nonius, 1999)'
_computing_data_reduction 'DENZO-SMN (Otwinowski & Minor, 1996)'
_computing_molecular_graphics 'ORTEP3 for Windows (Farrugia, 1997)'
_computing_publication_material 'WC (Thornton-Pett, 2000)'
_computing_structure_refinement 'SHELXL-97 (Sheldrick, 1997)'
_computing_structure_solution 'SHELXS-97 (Sheldrick, 1990)'
_diffrn_ambient_temperature 150(2)
_diffrn_detector_area_resol_mean 9.091
_diffrn_measured_fraction_theta_full 0.981
_diffrn_measured_fraction_theta_max 0.981
_diffrn_measurement_device_type 'Nonius KappaCCD area detector diffractometer'
_diffrn_measurement_method
;
Detector set at 30mm from sample with different 2theta offsets 
1 degree phi exposures for chi=0 degree settings
1 degree omega exposures for chi=90 degree settings
;
_diffrn_radiation_monochromator graphite
_diffrn_radiation_source 'fine-focus sealed tube'
_diffrn_radiation_type MoK\a
_diffrn_radiation_wavelength 0.71073
_diffrn_reflns_av_R_equivalents 0.0627
_diffrn_reflns_av_sigmaI/netI 0.0836
_diffrn_reflns_limit_h_max 9
_diffrn_reflns_limit_h_min -9
_diffrn_reflns_limit_k_max 19
_diffrn_reflns_limit_k_min -15
_diffrn_reflns_limit_l_max 22
_diffrn_reflns_limit_l_min -22
_diffrn_reflns_number 9792
_diffrn_reflns_theta_full 26.00
_diffrn_reflns_theta_max 26.00
_diffrn_reflns_theta_min 3.46
_exptl_absorpt_coefficient_mu 0.273
_exptl_absorpt_correction_T_max 0.9892
_exptl_absorpt_correction_T_min 0.9398
_exptl_absorpt_correction_type multi-scan
_exptl_absorpt_process_details
;
Using multiple and symmetry-related data measurements via the program SORTAV
See R.H. Blessing, Acta Cryst (1995), A51, 33-38 
;
_exptl_crystal_colour colourles
_exptl_crystal_density_diffrn 1.294
_exptl_crystal_density_method 'not measured'
_exptl_crystal_description needle
_exptl_crystal_F_000 856
_exptl_crystal_size_max 0.23
_exptl_crystal_size_mid 0.10
_exptl_crystal_size_min 0.04
_refine_diff_density_max 0.322
_refine_diff_density_min -0.209
_refine_diff_density_rms 0.047
_refine_ls_abs_structure_details 'Flack H D (1983), Acta Cryst. A39, 876-881'
_refine_ls_abs_structure_Flack -0.08(10)
_refine_ls_extinction_coef 0.004(3)
_refine_ls_extinction_expression Fc^*^=kFc[1+0.001xFc^2^\l^3^/sin(2\q)]^-1/4^
_refine_ls_extinction_method SHELXL
_refine_ls_goodness_of_fit_ref 1.097
_refine_ls_hydrogen_treatment mixed
_refine_ls_matrix_type full
_refine_ls_number_parameters 254
_refine_ls_number_reflns 4005
_refine_ls_number_restraints 0
_refine_ls_restrained_S_all 1.097
_refine_ls_R_factor_all 0.0844
_refine_ls_R_factor_gt 0.0528
_refine_ls_shift/su_max 0.000
_refine_ls_shift/su_mean 0.000
_refine_ls_structure_factor_coef Fsqd
_refine_ls_weighting_details 'calc w=1/[\s^2^(Fo^2^)+(0.0000P)^2^+0.9760P] where P=(Fo^2^+2Fc^2^)/3'
_refine_ls_weighting_scheme calc
_refine_ls_wR_factor_gt 0.0962
_refine_ls_wR_factor_ref 0.1101
_reflns_number_gt 3045
_reflns_number_total 4005
_reflns_threshold_expression >2sigma(I)
_cod_data_source_file b202942c.txt
_cod_data_source_block sr244
_cod_original_sg_symbol_H-M 'P21 21 21'
_cod_database_code 7011690

loop_
_symmetry_equiv_pos_as_xyz
'x, y, z'
'x+1/2, -y+1/2, -z'
'-x, y+1/2, -z+1/2'
'-x+1/2, -y, z+1/2'

loop_
_atom_site_label
_atom_site_type_symbol
_atom_site_fract_x
_atom_site_fract_y
_atom_site_fract_z
_atom_site_U_iso_or_equiv
_atom_site_adp_type
_atom_site_occupancy
_atom_site_symmetry_multiplicity
_atom_site_calc_flag
_atom_site_refinement_flags
_atom_site_disorder_assembly
_atom_site_disorder_group
P1 P -0.03426(12) 0.15034(7) 0.77627(5) 0.0408(3) Uani 1 1 d . . .
Cl1 Cl 0.18617(12) 0.23276(6) 0.81754(6) 0.0492(3) Uani 1 1 d . . .
C1 C -0.2848(4) 0.1553(2) 0.87822(18) 0.0384(8) Uani 1 1 d . . .
H1 H -0.3736 0.1111 0.8621 0.046 Uiso 1 1 calc R . .
C2 C -0.1229(5) 0.1092(2) 0.9101(2) 0.0409(9) Uani 1 1 d . . .
H2 H -0.0421 0.1531 0.9328 0.049 Uiso 1 1 calc R . .
C3 C -0.1792(6) 0.0470(2) 0.97087(19) 0.0440(9) Uani 1 1 d . . .
H3A H -0.0729 0.0179 0.9918 0.053 Uiso 1 1 calc R . .
H3B H -0.2607 0.0031 0.9503 0.053 Uiso 1 1 calc R . .
C4 C -0.2748(5) 0.0986(2) 1.0316(2) 0.0465(9) Uani 1 1 d . . .
H4A H -0.3213 0.0587 1.0698 0.056 Uiso 1 1 calc R . .
H4B H -0.1872 0.1369 1.0561 0.056 Uiso 1 1 calc R . .
C5 C -0.4289(5) 0.1521(3) 1.00156(19) 0.0455(9) Uani 1 1 d . . .
H5A H -0.4786 0.1874 1.0424 0.055 Uiso 1 1 calc R . .
H5B H -0.5248 0.1134 0.9839 0.055 Uiso 1 1 calc R . .
C6 C -0.3726(5) 0.2107(2) 0.9378(2) 0.0420(9) Uani 1 1 d . . .
H6A H -0.4784 0.2405 0.9170 0.050 Uiso 1 1 calc R . .
H6B H -0.2870 0.2544 0.9559 0.050 Uiso 1 1 calc R . .
N1 N -0.2149(4) 0.19772(19) 0.81137(16) 0.0403(7) Uani 1 1 d . . .
C7 C -0.3326(5) 0.2522(2) 0.7657(2) 0.0462(9) Uani 1 1 d . . .
H7A H -0.4536 0.2264 0.7650 0.055 Uiso 1 1 calc R . .
H7B H -0.2871 0.2521 0.7140 0.055 Uiso 1 1 calc R . .
C8 C -0.3486(4) 0.3442(2) 0.79161(19) 0.0409(8) Uani 1 1 d . . .
C9 C -0.2157(5) 0.3848(3) 0.8315(2) 0.0491(10) Uani 1 1 d . . .
H9 H -0.1090 0.3546 0.8432 0.059 Uiso 1 1 calc R . .
C10 C -0.2351(5) 0.4679(3) 0.8546(2) 0.0522(10) Uani 1 1 d . . .
H10 H -0.1415 0.4949 0.8817 0.063 Uiso 1 1 calc R . .
C11 C -0.3915(5) 0.5130(3) 0.8387(2) 0.0464(9) Uani 1 1 d . . .
C12 C -0.5245(5) 0.4740(3) 0.7960(2) 0.0549(11) Uani 1 1 d . . .
H12 H -0.6292 0.5049 0.7827 0.066 Uiso 1 1 calc R . .
C13 C -0.5032(5) 0.3904(3) 0.7733(2) 0.0529(10) Uani 1 1 d . . .
H13 H -0.5946 0.3637 0.7448 0.063 Uiso 1 1 calc R . .
C14 C -0.4142(6) 0.5995(3) 0.8642(2) 0.0543(11) Uani 1 1 d . . .
N14 N -0.4333(5) 0.6689(3) 0.8833(2) 0.0691(11) Uani 1 1 d . . .
N2 N -0.0337(4) 0.07487(18) 0.84255(15) 0.0380(7) Uani 1 1 d . . .
C15 C 0.1353(5) 0.0279(2) 0.8535(2) 0.0466(9) Uani 1 1 d . . .
H15A H 0.2062 0.0572 0.8924 0.056 Uiso 1 1 calc R . .
H15B H 0.2051 0.0299 0.8067 0.056 Uiso 1 1 calc R . .
C16 C 0.1100(5) -0.0647(2) 0.8758(2) 0.0418(9) Uani 1 1 d . . .
C17 C 0.2463(5) -0.1056(3) 0.9157(2) 0.0499(10) Uani 1 1 d . . .
H17 H 0.3490 -0.0740 0.9305 0.060 Uiso 1 1 calc R . .
C18 C 0.2333(6) -0.1909(3) 0.9337(2) 0.0557(11) Uani 1 1 d . . .
H18 H 0.3274 -0.2183 0.9600 0.067 Uiso 1 1 calc R . .
C19 C 0.0832(5) -0.2363(3) 0.9133(2) 0.0468(9) Uani 1 1 d . . .
C20 C -0.0544(6) -0.1968(3) 0.8744(2) 0.0512(10) Uani 1 1 d . . .
H20 H -0.1589 -0.2280 0.8614 0.061 Uiso 1 1 calc R . .
C21 C -0.0383(6) -0.1113(3) 0.8548(2) 0.0502(9) Uani 1 1 d . . .
H21 H -0.1302 -0.0847 0.8265 0.060 Uiso 1 1 calc R . .
C22 C 0.0702(6) -0.3259(3) 0.9323(2) 0.0538(11) Uani 1 1 d . . .
N22 N 0.0623(5) -0.3967(2) 0.9472(2) 0.0674(11) Uani 1 1 d . . .

loop_
_atom_site_aniso_label
_atom_site_aniso_U_11
_atom_site_aniso_U_22
_atom_site_aniso_U_33
_atom_site_aniso_U_23
_atom_site_aniso_U_13
_atom_site_aniso_U_12
P1 0.0400(5) 0.0438(6) 0.0387(5) -0.0003(5) 0.0040(4) 0.0015(4)
Cl1 0.0384(4) 0.0492(6) 0.0599(6) 0.0015(5) 0.0033(5) -0.0055(4)
C1 0.0343(17) 0.041(2) 0.0396(18) -0.0017(16) 0.0043(15) -0.0042(16)
C2 0.0397(18) 0.040(2) 0.043(2) -0.0033(17) 0.0078(17) -0.0011(16)
C3 0.058(2) 0.035(2) 0.0395(18) 0.0026(16) 0.0085(19) 0.0003(18)
C4 0.053(2) 0.045(2) 0.041(2) 0.0034(17) 0.0079(19) -0.0065(18)
C5 0.048(2) 0.048(2) 0.0403(18) -0.0056(18) 0.0113(17) -0.0081(19)
C6 0.0357(17) 0.048(2) 0.0423(19) 0.0006(17) 0.0028(16) 0.0047(16)
N1 0.0337(14) 0.0458(17) 0.0414(16) 0.0070(14) 0.0015(14) 0.0029(12)
C7 0.0379(18) 0.061(3) 0.0395(19) 0.0022(18) -0.0041(17) 0.0047(17)
C8 0.0394(18) 0.044(2) 0.0396(19) 0.0101(17) 0.0024(16) 0.0000(17)
C9 0.046(2) 0.050(2) 0.052(2) 0.0059(18) -0.010(2) 0.0091(18)
C10 0.050(2) 0.056(3) 0.051(2) 0.008(2) -0.009(2) 0.0062(19)
C11 0.049(2) 0.041(2) 0.049(2) 0.0141(17) 0.0039(19) 0.0044(18)
C12 0.0391(19) 0.053(3) 0.073(3) 0.020(2) 0.001(2) 0.0031(18)
C13 0.042(2) 0.053(3) 0.063(2) 0.014(2) -0.008(2) 0.0008(17)
C14 0.053(3) 0.053(3) 0.057(2) 0.009(2) 0.001(2) 0.008(2)
N14 0.068(3) 0.061(3) 0.078(3) 0.002(2) -0.005(2) 0.014(2)
N2 0.0389(15) 0.0362(17) 0.0388(15) -0.0002(13) 0.0061(14) 0.0022(13)
C15 0.042(2) 0.041(2) 0.056(2) -0.0016(19) 0.0026(18) 0.0054(17)
C16 0.0438(19) 0.037(2) 0.045(2) -0.0060(17) 0.0032(17) 0.0058(17)
C17 0.050(2) 0.045(2) 0.055(2) -0.0010(19) 0.003(2) 0.0054(18)
C18 0.061(3) 0.054(3) 0.051(2) -0.003(2) -0.007(2) 0.017(2)
C19 0.061(2) 0.037(2) 0.043(2) -0.0056(18) 0.0040(19) 0.0060(19)
C20 0.054(2) 0.046(2) 0.054(2) -0.0052(19) -0.004(2) 0.004(2)
C21 0.052(2) 0.043(2) 0.055(2) 0.0012(19) -0.005(2) 0.0073(19)
C22 0.061(3) 0.047(3) 0.053(2) -0.006(2) -0.002(2) 0.009(2)
N22 0.081(3) 0.042(2) 0.079(3) 0.0045(19) -0.007(2) 0.009(2)

loop_
_atom_type_symbol
_atom_type_description
_atom_type_scat_dispersion_real
_atom_type_scat_dispersion_imag
_atom_type_scat_source
C C 0.0033 0.0016 'International Tables Vol C Tables 4.2.6.8 and 6.1.1.4'
H H 0.0000 0.0000 'International Tables Vol C Tables 4.2.6.8 and 6.1.1.4'
Cl Cl 0.1484 0.1585 'International Tables Vol C Tables 4.2.6.8 and 6.1.1.4'
N N 0.0061 0.0033 'International Tables Vol C Tables 4.2.6.8 and 6.1.1.4'
P P 0.1023 0.0942 'International Tables Vol C Tables 4.2.6.8 and 6.1.1.4'

loop_
_geom_angle_atom_site_label_1
_geom_angle_atom_site_label_2
_geom_angle_atom_site_label_3
_geom_angle
_geom_angle_site_symmetry_1
_geom_angle_site_symmetry_3
_geom_angle_publ_flag
N1 P1 N2 92.61(14) . . ?
N1 P1 Cl1 102.56(11) . . ?
N2 P1 Cl1 99.72(11) . . ?
N1 C1 C2 103.8(3) . . ?
N1 C1 C6 118.1(3) . . ?
C2 C1 C6 110.3(3) . . ?
N2 C2 C1 102.7(3) . . ?
N2 C2 C3 118.7(3) . . ?
C1 C2 C3 110.6(3) . . ?
C2 C3 C4 107.7(3) . . ?
C5 C4 C3 112.8(3) . . ?
C4 C5 C6 112.8(3) . . ?
C1 C6 C5 107.7(3) . . ?
C1 N1 C7 120.3(3) . . ?
C1 N1 P1 113.5(2) . . ?
C7 N1 P1 122.0(2) . . ?
N1 C7 C8 115.1(3) . . ?
C9 C8 C13 118.6(4) . . ?
C9 C8 C7 122.6(3) . . ?
C13 C8 C7 118.8(3) . . ?
C10 C9 C8 121.1(4) . . ?
C9 C10 C11 120.3(4) . . ?
C10 C11 C12 119.3(4) . . ?
C10 C11 C14 120.5(4) . . ?
C12 C11 C14 120.2(4) . . ?
C13 C12 C11 119.7(4) . . ?
C12 C13 C8 120.9(4) . . ?
N14 C14 C11 178.8(5) . . ?
C15 N2 C2 117.1(3) . . ?
C15 N2 P1 116.6(2) . . ?
C2 N2 P1 109.0(2) . . ?
N2 C15 C16 113.8(3) . . ?
C21 C16 C17 119.0(4) . . ?
C21 C16 C15 122.2(3) . . ?
C17 C16 C15 118.7(3) . . ?
C18 C17 C16 120.7(4) . . ?
C17 C18 C19 119.6(4) . . ?
C18 C19 C20 120.5(4) . . ?
C18 C19 C22 119.4(4) . . ?
C20 C19 C22 120.1(4) . . ?
C21 C20 C19 119.5(4) . . ?
C16 C21 C20 120.6(4) . . ?
N22 C22 C19 179.1(5) . . ?

loop_
_geom_bond_atom_site_label_1
_geom_bond_atom_site_label_2
_geom_bond_distance
_geom_bond_site_symmetry_2
_geom_bond_publ_flag
P1 N1 1.664(3) . ?
P1 N2 1.676(3) . ?
P1 Cl1 2.2184(14) . ?
C1 N1 1.469(4) . ?
C1 C2 1.520(5) . ?
C1 C6 1.526(5) . ?
C2 N2 1.485(4) . ?
C2 C3 1.522(5) . ?
C3 C4 1.533(5) . ?
C4 C5 1.522(5) . ?
C5 C6 1.526(5) . ?
N1 C7 1.473(4) . ?
C7 C8 1.516(5) . ?
C8 C9 1.379(5) . ?
C8 C13 1.402(5) . ?
C9 C10 1.371(5) . ?
C10 C11 1.395(5) . ?
C11 C12 1.395(5) . ?
C11 C14 1.436(6) . ?
C12 C13 1.377(6) . ?
C14 N14 1.147(5) . ?
N2 C15 1.474(4) . ?
C15 C16 1.513(5) . ?
C16 C21 1.379(5) . ?
C16 C17 1.400(5) . ?
C17 C18 1.375(6) . ?
C18 C19 1.377(6) . ?
C19 C20 1.389(5) . ?
C19 C22 1.443(6) . ?
C20 C21 1.386(5) . ?
C22 N22 1.139(5) . ?

loop_
_cod_related_entry_id
_cod_related_entry_database
_cod_related_entry_code
1 ChemSpider 30652739
